data_7236401
loop_
_publ_author_name
'Kommu, Nagarjuna'
'Balaraju, M.'
'Ghule, Vikas D.'
'Sahoo, Akhila K.'

_publ_section_title
;
 Synthetic manifestation of nitro substituted tetrazole-N-(hetero)aryl
 derivatives and energetic studies
;
_journal_issue 16
_journal_name_full 'Journal of Materials Chemistry A'
_journal_page_first 7366
_journal_paper_doi 10.1039/C6TA10621H
_journal_volume 5
_journal_year 2017
_chemical_formula_sum 'C8 H7 N5 O2'
_chemical_formula_weight 205.19
_space_group_IT_number 14
_space_group_name_Hall '-P 2yn'
_space_group_name_H-M_alt 'P 1 21/n 1'
_symmetry_cell_setting monoclinic
_symmetry_space_group_name_Hall '-P 2yn'
_symmetry_space_group_name_H-M 'P 1 21/n 1'
_atom_sites_solution_hydrogens geom
_atom_sites_solution_primary direct
_atom_sites_solution_secondary difmap
_audit_creation_method SHELXL-97
_audit_update_record
;
2016-11-07 deposited with the CCDC.
2017-03-16 downloaded from the CCDC.
;
_cell_angle_alpha 90.00
_cell_angle_beta 104.868(14)
_cell_angle_gamma 90.00
_cell_formula_units_Z 4
_cell_length_a 8.162(7)
_cell_length_b 12.424(11)
_cell_length_c 9.201(8)
_cell_measurement_reflns_used 3056
_cell_measurement_temperature 273(2)
_cell_measurement_theta_max 25.49
_cell_measurement_theta_min 2.42
_cell_volume 901.8(14)
_computing_cell_refinement 'Bruker SMART'
_computing_data_collection 'Bruker SMART'
_computing_data_reduction 'Bruker SAINT'
_computing_molecular_graphics 'Mercury v. 1.3 (CCDC)'
_computing_publication_material 'SHELXL-97 (Sheldrick, 1997)'
_computing_structure_refinement 'SHELXL-97 (Sheldrick, 1997)'
_computing_structure_solution 'SHELXS-97 (Sheldrick, 1990)'
_diffrn_ambient_temperature 273(2)
_diffrn_measured_fraction_theta_full 0.990
_diffrn_measured_fraction_theta_max 0.990
_diffrn_measurement_device_type 'CCD area detector'
_diffrn_measurement_method 'phi and omega scans'
_diffrn_radiation_monochromator graphite
_diffrn_radiation_source 'fine-focus sealed tube'
_diffrn_radiation_type MoK\a
_diffrn_radiation_wavelength 0.71073
_diffrn_reflns_av_R_equivalents 0.0564
_diffrn_reflns_av_sigmaI/netI 0.0416
_diffrn_reflns_limit_h_max 10
_diffrn_reflns_limit_h_min -10
_diffrn_reflns_limit_k_max 15
_diffrn_reflns_limit_k_min -15
_diffrn_reflns_limit_l_max 11
_diffrn_reflns_limit_l_min -11
_diffrn_reflns_number 8069
_diffrn_reflns_theta_full 26.09
_diffrn_reflns_theta_max 26.09
_diffrn_reflns_theta_min 2.82
_exptl_absorpt_coefficient_mu 0.115
_exptl_absorpt_correction_T_max 1.000
_exptl_absorpt_correction_T_min 0.9691
_exptl_absorpt_correction_type empirical
_exptl_absorpt_process_details Sadabs
_exptl_crystal_colour colorless
_exptl_crystal_density_diffrn 1.511
_exptl_crystal_density_method 'not measured'
_exptl_crystal_description plate
_exptl_crystal_F_000 424
_exptl_crystal_size_max 0.2
_exptl_crystal_size_mid 0.1
_exptl_crystal_size_min 0.09
_refine_diff_density_max 0.218
_refine_diff_density_min -0.194
_refine_diff_density_rms 0.048
_refine_ls_extinction_method none
_refine_ls_goodness_of_fit_ref 0.953
_refine_ls_hydrogen_treatment mixed
_refine_ls_matrix_type full
_refine_ls_number_parameters 137
_refine_ls_number_reflns 1770
_refine_ls_number_restraints 0
_refine_ls_restrained_S_all 0.953
_refine_ls_R_factor_all 0.0714
_refine_ls_R_factor_gt 0.0433
_refine_ls_shift/su_max 0.033
_refine_ls_shift/su_mean 0.001
_refine_ls_structure_factor_coef Fsqd
_refine_ls_weighting_details 'calc w=1/[\s^2^(Fo^2^)+(0.0647P)^2^+0.0000P] where P=(Fo^2^+2Fc^2^)/3'
_refine_ls_weighting_scheme calc
_refine_ls_wR_factor_gt 0.1006
_refine_ls_wR_factor_ref 0.1105
_reflns_number_gt 1197
_reflns_number_total 1770
_reflns_threshold_expression >2sigma(I)
_cod_data_source_file c6ta10621h2.cif
_cod_data_source_block aks241
_cod_depositor_comments
;
The following automatic conversions were performed:

data item '_symmetry_cell_setting' value 'Monoclinic' was changed to
'monoclinic' in accordance with the
/home/saulius/struct/COD-crude-data/automatic-downloads/DataCite-retrospective/RSC/depositions/lib/dictionaries/cif_core.dic
dictionary named 'cif_core.dic' version 2.4.2 last updated on
2011-04-26.

Automatic conversion script
Id: cif_fix_values 6909 2019-04-08 15:41:33Z antanas 
;
_cod_original_sg_symbol_H-M 'P 21/n'
_cod_database_code 7236401

loop_
_symmetry_equiv_pos_as_xyz
'x, y, z'
'-x+1/2, y+1/2, -z+1/2'
'-x, -y, -z'
'x-1/2, -y-1/2, z-1/2'

loop_
_atom_site_label
_atom_site_type_symbol
_atom_site_fract_x
_atom_site_fract_y
_atom_site_fract_z
_atom_site_U_iso_or_equiv
_atom_site_adp_type
_atom_site_occupancy
_atom_site_symmetry_multiplicity
_atom_site_calc_flag
_atom_site_refinement_flags
N1 N 0.03949(19) 0.27031(12) 0.51428(18) 0.0451(4) Uani 1 1 d .
O1 O 0.03951(19) 0.24190(10) 0.64234(16) 0.0619(4) Uani 1 1 d .
N2 N 0.22033(18) 0.52771(11) 0.18998(15) 0.0374(4) Uani 1 1 d .
C5 C 0.2923(2) 0.56108(14) 0.46250(19) 0.0362(4) Uani 1 1 d .
C6 C 0.2180(2) 0.49515(13) 0.33976(18) 0.0335(4) Uani 1 1 d .
O2 O -0.03414(19) 0.22153(12) 0.40115(17) 0.0672(5) Uani 1 1 d .
C1 C 0.1369(2) 0.40036(13) 0.35505(19) 0.0362(4) Uani 1 1 d .
H1 H 0.0873 0.3586 0.2715 0.043 Uiso 1 1 calc R
C2 C 0.1312(2) 0.36896(13) 0.49709(19) 0.0360(4) Uani 1 1 d .
C4 C 0.2806(2) 0.52544(14) 0.60332(19) 0.0408(4) Uani 1 1 d .
H4 H 0.3277 0.5674 0.6873 0.049 Uiso 1 1 calc R
C3 C 0.2021(2) 0.43060(14) 0.6225(2) 0.0403(5) Uani 1 1 d .
H3 H 0.1969 0.4084 0.7177 0.048 Uiso 1 1 calc R
C8 C 0.3790(2) 0.66484(15) 0.4453(2) 0.0502(5) Uani 1 1 d .
H8A H 0.4615 0.6523 0.3892 0.075 Uiso 1 1 calc R
H8B H 0.4345 0.6927 0.5428 0.075 Uiso 1 1 calc R
H8C H 0.2967 0.7159 0.3928 0.075 Uiso 1 1 calc R
N3 N 0.1299(2) 0.61309(13) 0.12234(18) 0.0548(5) Uani 1 1 d .
N4 N 0.1502(2) 0.61693(14) -0.01226(18) 0.0586(5) Uani 1 1 d .
N5 N 0.2530(2) 0.53622(14) -0.03546(18) 0.0582(5) Uani 1 1 d .
C7 C 0.2936(3) 0.48275(15) 0.0911(2) 0.0485(5) Uani 1 1 d .
H7 H 0.3632 0.4224 0.1094 0.058 Uiso 1 1 calc R

loop_
_atom_site_aniso_label
_atom_site_aniso_U_11
_atom_site_aniso_U_22
_atom_site_aniso_U_33
_atom_site_aniso_U_23
_atom_site_aniso_U_13
_atom_site_aniso_U_12
N1 0.0497(10) 0.0399(10) 0.0488(11) 0.0065(8) 0.0182(8) 0.0012(7)
O1 0.0852(11) 0.0545(9) 0.0556(10) 0.0111(7) 0.0354(8) -0.0047(8)
N2 0.0452(9) 0.0363(8) 0.0320(8) 0.0025(6) 0.0125(7) 0.0031(7)
C5 0.0350(9) 0.0382(10) 0.0354(10) -0.0005(8) 0.0093(8) 0.0035(8)
C6 0.0365(9) 0.0369(10) 0.0279(10) 0.0030(7) 0.0096(7) 0.0062(8)
O2 0.0793(11) 0.0571(9) 0.0591(10) -0.0025(8) 0.0070(8) -0.0253(8)
C1 0.0395(10) 0.0366(10) 0.0316(10) -0.0032(8) 0.0076(8) 0.0020(8)
C2 0.0377(9) 0.0350(10) 0.0371(11) 0.0035(8) 0.0129(8) 0.0039(8)
C4 0.0429(10) 0.0459(11) 0.0324(10) -0.0059(8) 0.0074(8) 0.0001(8)
C3 0.0457(10) 0.0465(11) 0.0307(10) 0.0038(8) 0.0136(8) 0.0048(9)
C8 0.0530(12) 0.0439(11) 0.0547(13) -0.0022(10) 0.0158(10) -0.0065(9)
N3 0.0675(11) 0.0540(11) 0.0448(10) 0.0147(8) 0.0176(8) 0.0195(9)
N4 0.0763(13) 0.0591(12) 0.0390(11) 0.0114(8) 0.0124(9) 0.0066(9)
N5 0.0842(13) 0.0581(12) 0.0358(10) 0.0000(9) 0.0218(9) -0.0024(10)
C7 0.0645(13) 0.0458(11) 0.0382(12) -0.0012(9) 0.0186(9) 0.0079(10)

loop_
_atom_type_symbol
_atom_type_description
_atom_type_scat_dispersion_real
_atom_type_scat_dispersion_imag
_atom_type_scat_source
C C 0.0033 0.0016 'International Tables Vol C Tables 4.2.6.8 and 6.1.1.4'
H H 0.0000 0.0000 'International Tables Vol C Tables 4.2.6.8 and 6.1.1.4'
N N 0.0061 0.0033 'International Tables Vol C Tables 4.2.6.8 and 6.1.1.4'
O O 0.0106 0.0060 'International Tables Vol C Tables 4.2.6.8 and 6.1.1.4'

loop_
_geom_angle_atom_site_label_1
_geom_angle_atom_site_label_2
_geom_angle_atom_site_label_3
_geom_angle
O2 N1 O1 123.59(17)
O2 N1 C2 118.45(16)
O1 N1 C2 117.95(16)
C7 N2 N3 107.62(15)
C7 N2 C6 130.80(16)
N3 N2 C6 121.44(13)
C4 C5 C6 116.39(17)
C4 C5 C8 121.19(16)
C6 C5 C8 122.41(16)
C1 C6 C5 122.55(16)
C1 C6 N2 117.57(15)
C5 C6 N2 119.85(16)
C6 C1 C2 118.31(16)
C1 C2 C3 121.77(17)
C1 C2 N1 118.84(16)
C3 C2 N1 119.31(16)
C3 C4 C5 122.43(17)
C4 C3 C2 118.52(17)
N4 N3 N2 106.34(15)
N3 N4 N5 111.08(15)
C7 N5 N4 105.10(16)
N5 C7 N2 109.84(18)

loop_
_geom_bond_atom_site_label_1
_geom_bond_atom_site_label_2
_geom_bond_distance
N1 O2 1.221(2)
N1 O1 1.230(2)
N1 C2 1.466(2)
N2 C7 1.333(2)
N2 N3 1.350(2)
N2 C6 1.441(2)
C5 C4 1.395(3)
C5 C6 1.401(2)
C5 C8 1.499(3)
C6 C1 1.376(2)
C1 C2 1.376(2)
C2 C3 1.382(3)
C4 C3 1.374(3)
N3 N4 1.292(2)
N4 N5 1.359(2)
N5 C7 1.307(3)
